data_7239076
loop_
_publ_author_name
'Chen, Chien-Tien'
'Chao, Wei-Shan'
'Liu, Hao-Wei'
'Wei, Yi'
'Jou, Jwo-Huei'
'Kumar, Sudhir'

_publ_section_title
;
 Spirally configured cis-stilbene/fluorene hybrids as ambipolar,
 fluorescent materials for organic light emitting diode applications
;
_journal_issue 24
_journal_name_full 'RSC Advances'
_journal_page_first 9381
_journal_paper_doi 10.1039/c3ra41642a
_journal_volume 3
_journal_year 2013
_chemical_formula_moiety 'C52 H35 N3'
_chemical_formula_sum 'C52 H35 N3'
_chemical_formula_weight 701.83
_space_group_IT_number 14
_space_group_name_Hall '-P 2yab'
_space_group_name_H-M_alt 'P 1 21/a 1'
_symmetry_cell_setting monoclinic
_symmetry_space_group_name_H-M 'P 1 21/a 1'
_atom_sites_solution_hydrogens geom
_atom_sites_solution_primary direct
_atom_sites_solution_secondary difmap
_audit_creation_method SHELXL-97
_cell_angle_alpha 90.00
_cell_angle_beta 106.6210(10)
_cell_angle_gamma 90.00
_cell_formula_units_Z 4
_cell_length_a 10.7889(3)
_cell_length_b 19.9049(5)
_cell_length_c 17.5852(5)
_cell_measurement_reflns_used 13810
_cell_measurement_temperature 293(2)
_cell_measurement_theta_max 25.028
_cell_measurement_theta_min 2.037
_cell_volume 3618.67(17)
_computing_cell_refinement 'HKL Scalepack (Otwinowski & Minor 1997)'
_computing_data_collection 'Collect (Nonius BV, 1997-2000)'
_computing_data_reduction 'HKL Denzo and Scalepack'
_computing_molecular_graphics 'Ortep-3 for Windows (Farrugia, 1997)'
_computing_publication_material 'WinGX publication routines (Farrugia, 1999)'
_computing_structure_refinement 'SHELXL-97 (Sheldrick, 1997)'
_computing_structure_solution 'SHELXS-86 (Sheldrick, 1986)'
_diffrn_ambient_temperature 293(2)
_diffrn_detector_area_resol_mean 9
_diffrn_measured_fraction_theta_full 0.997
_diffrn_measured_fraction_theta_max 0.997
_diffrn_measurement_device_type KappaCCD
_diffrn_measurement_method 'CCD rotation images, thick slices'
_diffrn_radiation_monochromator graphite
_diffrn_radiation_source 'fine-focus sealed tube'
_diffrn_radiation_type MoK\a
_diffrn_radiation_wavelength 0.71073
_diffrn_reflns_av_R_equivalents 0.0735
_diffrn_reflns_av_sigmaI/netI 0.0843
_diffrn_reflns_limit_h_max 12
_diffrn_reflns_limit_h_min -10
_diffrn_reflns_limit_k_max 22
_diffrn_reflns_limit_k_min -23
_diffrn_reflns_limit_l_max 20
_diffrn_reflns_limit_l_min -20
_diffrn_reflns_number 17767
_diffrn_reflns_theta_full 25.06
_diffrn_reflns_theta_max 25.06
_diffrn_reflns_theta_min 2.05
_exptl_absorpt_coefficient_mu 0.075
_exptl_absorpt_correction_T_max 1.0678
_exptl_absorpt_correction_T_min 0.8824
_exptl_absorpt_correction_type multi-scan
_exptl_absorpt_process_details
;
?
;
_exptl_crystal_colour yellow-brown
_exptl_crystal_density_diffrn 1.288
_exptl_crystal_density_method 'not measured'
_exptl_crystal_description prism
_exptl_crystal_F_000 1472
_exptl_crystal_size_max 0.41
_exptl_crystal_size_mid 0.33
_exptl_crystal_size_min 0.21
_refine_diff_density_max 0.463
_refine_diff_density_min -0.511
_refine_diff_density_rms 0.167
_refine_ls_extinction_method none
_refine_ls_goodness_of_fit_ref 1.095
_refine_ls_hydrogen_treatment constr
_refine_ls_matrix_type full
_refine_ls_number_parameters 496
_refine_ls_number_reflns 6383
_refine_ls_number_restraints 0
_refine_ls_restrained_S_all 1.095
_refine_ls_R_factor_all 0.1304
_refine_ls_R_factor_gt 0.0643
_refine_ls_shift/su_max 0.004
_refine_ls_shift/su_mean 0.001
_refine_ls_structure_factor_coef Fsqd
_refine_ls_weighting_details 'calc w=1/[\s^2^(Fo^2^)+(0.1147P)^2^+0.0000P] where P=(Fo^2^+2Fc^2^)/3'
_refine_ls_weighting_scheme calc
_refine_ls_wR_factor_gt 0.1690
_refine_ls_wR_factor_ref 0.2234
_reflns_number_gt 3756
_reflns_number_total 6383
_reflns_threshold_expression >2sigma(I)
_cod_data_source_file c3ra41642a.txt
_cod_data_source_block 13136
_cod_original_sg_symbol_H-M 'P 21/a'
_cod_database_code 7239076

loop_
_symmetry_equiv_pos_as_xyz
'x, y, z'
'-x+1/2, y+1/2, -z'
'-x, -y, -z'
'x-1/2, -y-1/2, z'

loop_
_atom_site_label
_atom_site_type_symbol
_atom_site_fract_x
_atom_site_fract_y
_atom_site_fract_z
_atom_site_U_iso_or_equiv
_atom_site_adp_type
_atom_site_occupancy
_atom_site_symmetry_multiplicity
_atom_site_calc_flag
_atom_site_refinement_flags
C1 C 0.2697(3) -0.19754(19) 0.2302(2) 0.0418(9) Uani 1 1 d .
C2 C 0.2143(4) -0.2555(2) 0.1895(2) 0.0521(10) Uani 1 1 d .
H2 H 0.1285 -0.2556 0.1585 0.063 Uiso 1 1 calc R
C3 C 0.2887(4) -0.3119(2) 0.1960(2) 0.0571(11) Uani 1 1 d .
H3 H 0.2532 -0.3506 0.1685 0.068 Uiso 1 1 calc R
C4 C 0.4169(4) -0.3126(2) 0.2431(3) 0.0592(11) Uani 1 1 d .
H4 H 0.4650 -0.3519 0.2470 0.071 Uiso 1 1 calc R
C5 C 0.4735(4) -0.2565(2) 0.2838(2) 0.0520(10) Uani 1 1 d .
H5 H 0.5587 -0.2571 0.3157 0.062 Uiso 1 1 calc R
C6 C 0.3989(3) -0.19924(18) 0.2755(2) 0.0405(9) Uani 1 1 d .
C7 C 0.5434(3) -0.11444(19) 0.3624(2) 0.0438(9) Uani 1 1 d .
C8 C 0.6610(3) -0.1277(2) 0.3501(2) 0.0558(11) Uani 1 1 d .
H8 H 0.6654 -0.1482 0.3035 0.067 Uiso 1 1 calc R
C9 C 0.7735(4) -0.1100(3) 0.4081(3) 0.0706(13) Uani 1 1 d .
H9 H 0.8535 -0.1196 0.4007 0.085 Uiso 1 1 calc R
C10 C 0.7674(4) -0.0784(3) 0.4762(3) 0.0735(14) Uani 1 1 d .
H10 H 0.8433 -0.0663 0.5145 0.088 Uiso 1 1 calc R
C11 C 0.6499(4) -0.0645(2) 0.4881(2) 0.0651(12) Uani 1 1 d .
H11 H 0.6462 -0.0425 0.5340 0.078 Uiso 1 1 calc R
C12 C 0.5377(4) -0.0831(2) 0.4324(2) 0.0516(10) Uani 1 1 d .
H12 H 0.4581 -0.0748 0.4412 0.062 Uiso 1 1 calc R
C13 C 0.3134(3) -0.09713(18) 0.2753(2) 0.0391(8) Uani 1 1 d .
C14 C 0.3053(3) -0.02495(18) 0.28884(19) 0.0373(8) Uani 1 1 d .
C15 C 0.1930(3) 0.0026(2) 0.2992(2) 0.0444(9) Uani 1 1 d .
H15 H 0.1219 -0.0246 0.2970 0.053 Uiso 1 1 calc R
C16 C 0.1880(3) 0.0702(2) 0.3128(2) 0.0451(9) Uani 1 1 d .
H16 H 0.1129 0.0879 0.3206 0.054 Uiso 1 1 calc R
C17 C 0.2919(3) 0.11405(18) 0.31550(19) 0.0378(8) Uani 1 1 d .
C18 C 0.4041(3) 0.08731(18) 0.30004(18) 0.0336(8) Uani 1 1 d .
C19 C 0.4069(3) 0.01779(18) 0.28819(18) 0.0366(8) Uani 1 1 d .
H19 H 0.4807 -0.0008 0.2794 0.044 Uiso 1 1 calc R
C20 C 0.2739(3) 0.18302(19) 0.3356(2) 0.0469(9) Uani 1 1 d .
H20 H 0.2185 0.1895 0.3669 0.056 Uiso 1 1 calc R
C21 C 0.3256(3) 0.2385(2) 0.3155(2) 0.0474(9) Uani 1 1 d .
H21 H 0.3061 0.2783 0.3375 0.057 Uiso 1 1 calc R
C22 C 0.4086(3) 0.24521(18) 0.2638(2) 0.0395(8) Uani 1 1 d .
C23 C 0.4897(3) 0.19461(17) 0.24825(19) 0.0344(8) Uani 1 1 d .
C24 C 0.5249(3) 0.12987(17) 0.29939(18) 0.0334(8) Uani 1 1 d .
C25 C 0.6189(3) 0.08582(17) 0.2702(2) 0.0371(8) Uani 1 1 d .
C26 C 0.6034(3) 0.05743(19) 0.1959(2) 0.0465(9) Uani 1 1 d .
H26 H 0.5268 0.0635 0.1556 0.056 Uiso 1 1 calc R
C27 C 0.7037(4) 0.0199(2) 0.1824(3) 0.0582(11) Uani 1 1 d .
H27 H 0.6946 0.0020 0.1323 0.070 Uiso 1 1 calc R
C28 C 0.8153(4) 0.0089(2) 0.2417(3) 0.0672(13) Uani 1 1 d .
H28 H 0.8813 -0.0163 0.2315 0.081 Uiso 1 1 calc R
C29 C 0.8308(4) 0.0346(2) 0.3159(3) 0.0612(12) Uani 1 1 d .
H29 H 0.9063 0.0263 0.3563 0.073 Uiso 1 1 calc R
C30 C 0.7327(3) 0.07332(18) 0.3304(2) 0.0432(9) Uani 1 1 d .
C31 C 0.7254(3) 0.1093(2) 0.4013(2) 0.0477(10) Uani 1 1 d .
C32 C 0.8186(4) 0.1132(3) 0.4751(3) 0.0742(14) Uani 1 1 d .
H32 H 0.8949 0.0886 0.4853 0.089 Uiso 1 1 calc R
C33 C 0.7947(5) 0.1541(3) 0.5323(3) 0.0873(16) Uani 1 1 d .
H33 H 0.8547 0.1568 0.5821 0.105 Uiso 1 1 calc R
C34 C 0.6829(5) 0.1911(3) 0.5164(3) 0.0794(15) Uani 1 1 d .
H34 H 0.6698 0.2196 0.5553 0.095 Uiso 1 1 calc R
C35 C 0.5877(4) 0.1869(2) 0.4429(2) 0.0576(11) Uani 1 1 d .
H35 H 0.5119 0.2119 0.4332 0.069 Uiso 1 1 calc R
C36 C 0.6091(3) 0.14503(18) 0.3853(2) 0.0395(8) Uani 1 1 d .
C37 C 0.5456(3) 0.20672(18) 0.18691(19) 0.0386(8) Uani 1 1 d .
H37 H 0.6013 0.1746 0.1767 0.046 Uiso 1 1 calc R
C38 C 0.5217(3) 0.26468(19) 0.14033(19) 0.0433(9) Uani 1 1 d .
C39 C 0.4503(3) 0.31587(19) 0.1605(2) 0.0469(9) Uani 1 1 d .
H39 H 0.4391 0.3566 0.1334 0.056 Uiso 1 1 calc R
C40 C 0.3964(3) 0.30526(19) 0.2213(2) 0.0471(9) Uani 1 1 d .
H40 H 0.3491 0.3400 0.2349 0.057 Uiso 1 1 calc R
C41 C 0.5711(3) 0.21108(19) 0.02623(19) 0.0436(9) Uani 1 1 d .
C42 C 0.4734(4) 0.1644(2) 0.0145(2) 0.0489(10) Uani 1 1 d .
H42 H 0.4060 0.1710 0.0370 0.059 Uiso 1 1 calc R
C43 C 0.4751(4) 0.1077(2) -0.0303(2) 0.0613(12) Uani 1 1 d .
H43 H 0.4095 0.0760 -0.0374 0.074 Uiso 1 1 calc R
C44 C 0.5727(4) 0.0979(2) -0.0645(2) 0.0669(12) Uani 1 1 d .
H44 H 0.5736 0.0594 -0.0944 0.080 Uiso 1 1 calc R
C45 C 0.6686(4) 0.1445(2) -0.0548(2) 0.0650(12) Uani 1 1 d .
H45 H 0.7341 0.1382 -0.0789 0.078 Uiso 1 1 calc R
C46 C 0.6688(4) 0.2013(2) -0.0090(2) 0.0546(11) Uani 1 1 d .
H46 H 0.7347 0.2328 -0.0020 0.066 Uiso 1 1 calc R
C47 C 0.5994(3) 0.33333(19) 0.0474(2) 0.0434(9) Uani 1 1 d .
C48 C 0.5474(4) 0.3530(2) -0.0302(2) 0.0569(11) Uani 1 1 d .
H48 H 0.4952 0.3232 -0.0663 0.068 Uiso 1 1 calc R
C49 C 0.5714(4) 0.4163(2) -0.0555(2) 0.0623(12) Uani 1 1 d .
H49 H 0.5364 0.4286 -0.1083 0.075 Uiso 1 1 calc R
C50 C 0.6467(4) 0.4607(2) -0.0025(3) 0.0666(12) Uani 1 1 d .
H50 H 0.6623 0.5035 -0.0188 0.080 Uiso 1 1 calc R
C51 C 0.6992(4) 0.4412(2) 0.0755(3) 0.0630(12) Uani 1 1 d .
H51 H 0.7502 0.4712 0.1117 0.076 Uiso 1 1 calc R
C52 C 0.6769(4) 0.3781(2) 0.1001(2) 0.0536(10) Uani 1 1 d .
H52 H 0.7141 0.3653 0.1526 0.064 Uiso 1 1 calc R
N1 N 0.2180(3) -0.13356(16) 0.23113(17) 0.0458(8) Uani 1 1 d .
N2 N 0.4266(3) -0.13383(15) 0.30479(17) 0.0415(7) Uani 1 1 d .
N3 N 0.5714(3) 0.26908(16) 0.07383(17) 0.0508(8) Uani 1 1 d .

loop_
_atom_site_aniso_label
_atom_site_aniso_U_11
_atom_site_aniso_U_22
_atom_site_aniso_U_33
_atom_site_aniso_U_23
_atom_site_aniso_U_13
_atom_site_aniso_U_12
C1 0.046(2) 0.038(2) 0.039(2) 0.0064(17) 0.0103(16) -0.0044(18)
C2 0.055(2) 0.046(3) 0.051(2) 0.0011(19) 0.0076(18) -0.014(2)
C3 0.073(3) 0.036(3) 0.063(3) -0.006(2) 0.023(2) -0.010(2)
C4 0.061(3) 0.037(3) 0.082(3) 0.000(2) 0.023(2) 0.003(2)
C5 0.051(2) 0.037(2) 0.063(2) 0.003(2) 0.0099(18) 0.000(2)
C6 0.046(2) 0.034(2) 0.041(2) 0.0018(16) 0.0118(16) -0.0035(17)
C7 0.043(2) 0.040(2) 0.044(2) 0.0025(17) 0.0054(16) -0.0067(17)
C8 0.048(2) 0.058(3) 0.061(3) -0.008(2) 0.0156(19) -0.008(2)
C9 0.043(2) 0.083(4) 0.081(3) 0.002(3) 0.011(2) -0.007(2)
C10 0.057(3) 0.082(4) 0.065(3) 0.001(3) -0.008(2) -0.013(3)
C11 0.074(3) 0.070(3) 0.042(2) 0.005(2) 0.000(2) -0.006(3)
C12 0.052(2) 0.057(3) 0.043(2) 0.009(2) 0.0086(18) 0.006(2)
C13 0.0372(19) 0.039(2) 0.042(2) 0.0055(17) 0.0128(16) -0.0024(17)
C14 0.0378(19) 0.035(2) 0.0380(19) 0.0020(16) 0.0091(15) -0.0015(16)
C15 0.0349(19) 0.047(3) 0.049(2) 0.0064(18) 0.0086(16) -0.0046(18)
C16 0.0367(19) 0.046(3) 0.055(2) 0.0070(19) 0.0164(16) 0.0039(18)
C17 0.0388(19) 0.041(2) 0.0336(18) 0.0050(16) 0.0102(14) 0.0023(17)
C18 0.0327(17) 0.036(2) 0.0316(17) 0.0038(15) 0.0078(13) 0.0020(15)
C19 0.0379(18) 0.037(2) 0.0350(18) 0.0009(16) 0.0099(14) -0.0031(16)
C20 0.052(2) 0.042(2) 0.055(2) 0.0024(18) 0.0270(18) 0.0062(19)
C21 0.061(2) 0.033(2) 0.054(2) -0.0040(18) 0.0273(19) 0.0053(19)
C22 0.0454(19) 0.029(2) 0.048(2) -0.0020(16) 0.0191(16) -0.0001(17)
C23 0.0398(18) 0.028(2) 0.0353(18) -0.0024(15) 0.0112(14) 0.0004(15)
C24 0.0347(17) 0.032(2) 0.0344(18) 0.0013(15) 0.0109(14) -0.0014(15)
C25 0.0353(18) 0.030(2) 0.047(2) 0.0044(16) 0.0148(15) -0.0032(15)
C26 0.047(2) 0.041(2) 0.056(2) -0.0045(19) 0.0215(18) -0.0026(18)
C27 0.058(3) 0.043(3) 0.081(3) -0.017(2) 0.033(2) -0.004(2)
C28 0.046(2) 0.049(3) 0.113(4) -0.010(3) 0.032(3) 0.004(2)
C29 0.039(2) 0.053(3) 0.087(3) 0.009(2) 0.010(2) 0.005(2)
C30 0.0357(19) 0.036(2) 0.056(2) 0.0066(18) 0.0103(17) -0.0026(17)
C31 0.046(2) 0.045(3) 0.046(2) 0.0068(18) 0.0038(17) -0.0088(19)
C32 0.059(3) 0.079(4) 0.068(3) -0.001(3) -0.011(2) -0.005(2)
C33 0.082(4) 0.097(5) 0.059(3) -0.007(3) -0.018(3) -0.020(3)
C34 0.098(4) 0.084(4) 0.049(3) -0.022(3) 0.010(3) -0.030(3)
C35 0.066(3) 0.060(3) 0.045(2) -0.004(2) 0.013(2) -0.010(2)
C36 0.044(2) 0.035(2) 0.0373(19) 0.0005(16) 0.0087(15) -0.0101(17)
C37 0.0460(19) 0.031(2) 0.042(2) 0.0008(16) 0.0174(16) 0.0005(16)
C38 0.053(2) 0.039(2) 0.0392(19) -0.0010(17) 0.0159(16) -0.0044(18)
C39 0.059(2) 0.033(2) 0.050(2) 0.0080(17) 0.0163(18) 0.0029(18)
C40 0.054(2) 0.032(2) 0.060(2) 0.0012(18) 0.0237(19) 0.0046(18)
C41 0.057(2) 0.039(2) 0.0346(19) 0.0040(16) 0.0123(17) -0.0004(19)
C42 0.051(2) 0.050(3) 0.047(2) -0.0040(19) 0.0163(17) -0.005(2)
C43 0.063(3) 0.056(3) 0.061(3) -0.015(2) 0.012(2) -0.012(2)
C44 0.086(3) 0.053(3) 0.063(3) -0.017(2) 0.023(2) 0.002(3)
C45 0.079(3) 0.065(3) 0.060(3) -0.008(2) 0.035(2) 0.004(3)
C46 0.064(2) 0.051(3) 0.055(2) -0.003(2) 0.027(2) -0.010(2)
C47 0.055(2) 0.038(2) 0.040(2) -0.0011(17) 0.0178(17) -0.0016(19)
C48 0.076(3) 0.048(3) 0.041(2) -0.0004(19) 0.0090(19) -0.012(2)
C49 0.091(3) 0.050(3) 0.047(2) 0.008(2) 0.022(2) 0.000(2)
C50 0.089(3) 0.046(3) 0.076(3) 0.005(2) 0.041(3) -0.011(2)
C51 0.071(3) 0.056(3) 0.064(3) -0.010(2) 0.024(2) -0.022(2)
C52 0.064(2) 0.052(3) 0.042(2) 0.0002(19) 0.0108(19) -0.010(2)
N1 0.0413(16) 0.041(2) 0.0507(18) 0.0004(15) 0.0060(14) -0.0061(15)
N2 0.0398(16) 0.0348(19) 0.0463(17) -0.0002(14) 0.0064(13) -0.0036(14)
N3 0.083(2) 0.0330(19) 0.0432(17) 0.0027(15) 0.0290(16) -0.0074(17)

loop_
_atom_type_symbol
_atom_type_description
_atom_type_scat_dispersion_real
_atom_type_scat_dispersion_imag
_atom_type_scat_source
C C 0.0033 0.0016 'International Tables Vol C Tables 4.2.6.8 and 6.1.1.4'
H H 0.0000 0.0000 'International Tables Vol C Tables 4.2.6.8 and 6.1.1.4'
N N 0.0061 0.0033 'International Tables Vol C Tables 4.2.6.8 and 6.1.1.4'

loop_
_geom_angle_atom_site_label_1
_geom_angle_atom_site_label_2
_geom_angle_atom_site_label_3
_geom_angle
N1 C1 C6 110.7(3)
N1 C1 C2 130.3(3)
C6 C1 C2 118.9(4)
C3 C2 C1 118.7(4)
C3 C2 H2 120.6
C1 C2 H2 120.6
C2 C3 C4 121.1(4)
C2 C3 H3 119.4
C4 C3 H3 119.4
C5 C4 C3 121.3(4)
C5 C4 H4 119.3
C3 C4 H4 119.3
C4 C5 C6 117.3(3)
C4 C5 H5 121.4
C6 C5 H5 121.4
C5 C6 C1 122.6(3)
C5 C6 N2 132.3(3)
C1 C6 N2 105.1(3)
C8 C7 C12 120.0(3)
C8 C7 N2 120.3(3)
C12 C7 N2 119.6(3)
C7 C8 C9 119.2(4)
C7 C8 H8 120.4
C9 C8 H8 120.4
C10 C9 C8 120.5(4)
C10 C9 H9 119.7
C8 C9 H9 119.7
C9 C10 C11 120.2(4)
C9 C10 H10 119.9
C11 C10 H10 119.9
C10 C11 C12 120.2(4)
C10 C11 H11 119.9
C12 C11 H11 119.9
C11 C12 C7 119.8(4)
C11 C12 H12 120.1
C7 C12 H12 120.1
N1 C13 N2 112.7(3)
N1 C13 C14 124.3(3)
N2 C13 C14 122.9(3)
C15 C14 C19 118.6(3)
C15 C14 C13 120.3(3)
C19 C14 C13 121.0(3)
C16 C15 C14 119.3(3)
C16 C15 H15 120.3
C14 C15 H15 120.3
C15 C16 C17 122.9(3)
C15 C16 H16 118.6
C17 C16 H16 118.6
C16 C17 C18 118.4(3)
C16 C17 C20 115.8(3)
C18 C17 C20 125.8(3)
C19 C18 C17 117.0(3)
C19 C18 C24 118.9(3)
C17 C18 C24 124.0(3)
C14 C19 C18 123.6(3)
C14 C19 H19 118.2
C18 C19 H19 118.2
C21 C20 C17 128.9(3)
C21 C20 H20 115.5
C17 C20 H20 115.5
C20 C21 C22 128.5(3)
C20 C21 H21 115.8
C22 C21 H21 115.8
C40 C22 C23 118.4(3)
C40 C22 C21 115.7(3)
C23 C22 C21 125.7(3)
C37 C23 C22 117.0(3)
C37 C23 C24 120.1(3)
C22 C23 C24 122.8(3)
C25 C24 C36 100.2(2)
C25 C24 C23 110.8(2)
C36 C24 C23 112.3(3)
C25 C24 C18 109.0(3)
C36 C24 C18 110.9(2)
C23 C24 C18 112.9(2)
C26 C25 C30 119.0(3)
C26 C25 C24 129.3(3)
C30 C25 C24 111.8(3)
C25 C26 C27 119.3(4)
C25 C26 H26 120.4
C27 C26 H26 120.4
C28 C27 C26 121.0(4)
C28 C27 H27 119.5
C26 C27 H27 119.5
C27 C28 C29 120.6(4)
C27 C28 H28 119.7
C29 C28 H28 119.7
C28 C29 C30 119.4(4)
C28 C29 H29 120.3
C30 C29 H29 120.3
C29 C30 C25 120.7(4)
C29 C30 C31 131.2(3)
C25 C30 C31 108.0(3)
C36 C31 C32 121.7(4)
C36 C31 C30 110.0(3)
C32 C31 C30 128.3(4)
C33 C32 C31 118.4(4)
C33 C32 H32 120.8
C31 C32 H32 120.8
C32 C33 C34 120.5(4)
C32 C33 H33 119.8
C34 C33 H33 119.8
C33 C34 C35 121.6(5)
C33 C34 H34 119.2
C35 C34 H34 119.2
C36 C35 C34 118.6(4)
C36 C35 H35 120.7
C34 C35 H35 120.7
C35 C36 C31 119.2(3)
C35 C36 C24 131.0(3)
C31 C36 C24 109.8(3)
C38 C37 C23 123.2(3)
C38 C37 H37 118.4
C23 C37 H37 118.4
C39 C38 C37 118.8(3)
C39 C38 N3 122.3(3)
C37 C38 N3 119.0(3)
C40 C39 C38 118.5(3)
C40 C39 H39 120.7
C38 C39 H39 120.7
C39 C40 C22 123.6(3)
C39 C40 H40 118.2
C22 C40 H40 118.2
C42 C41 C46 119.2(4)
C42 C41 N3 120.5(3)
C46 C41 N3 120.3(3)
C41 C42 C43 120.2(3)
C41 C42 H42 119.9
C43 C42 H42 119.9
C44 C43 C42 120.4(4)
C44 C43 H43 119.8
C42 C43 H43 119.8
C45 C44 C43 120.0(4)
C45 C44 H44 120.0
C43 C44 H44 120.0
C44 C45 C46 120.1(4)
C44 C45 H45 119.9
C46 C45 H45 119.9
C41 C46 C45 120.1(4)
C41 C46 H46 120.0
C45 C46 H46 120.0
C48 C47 C52 118.7(4)
C48 C47 N3 121.0(3)
C52 C47 N3 120.3(3)
C47 C48 C49 121.1(4)
C47 C48 H48 119.5
C49 C48 H48 119.5
C50 C49 C48 119.8(4)
C50 C49 H49 120.1
C48 C49 H49 120.1
C49 C50 C51 119.3(4)
C49 C50 H50 120.4
C51 C50 H50 120.4
C52 C51 C50 120.8(4)
C52 C51 H51 119.6
C50 C51 H51 119.6
C51 C52 C47 120.4(4)
C51 C52 H52 119.8
C47 C52 H52 119.8
C13 N1 C1 105.2(3)
C13 N2 C6 106.2(3)
C13 N2 C7 128.8(3)
C6 N2 C7 124.4(3)
C38 N3 C47 119.3(3)
C38 N3 C41 119.7(3)
C47 N3 C41 120.1(3)

loop_
_geom_bond_atom_site_label_1
_geom_bond_atom_site_label_2
_geom_bond_distance
C1 N1 1.393(5)
C1 C6 1.394(5)
C1 C2 1.398(5)
C2 C3 1.366(5)
C2 H2 0.9300
C3 C4 1.395(6)
C3 H3 0.9300
C4 C5 1.372(5)
C4 H4 0.9300
C5 C6 1.379(5)
C5 H5 0.9300
C6 N2 1.400(4)
C7 C8 1.372(5)
C7 C12 1.397(5)
C7 N2 1.426(4)
C8 C9 1.389(6)
C8 H8 0.9300
C9 C10 1.371(6)
C9 H9 0.9300
C10 C11 1.371(6)
C10 H10 0.9300
C11 C12 1.372(5)
C11 H11 0.9300
C12 H12 0.9300
C13 N1 1.316(4)
C13 N2 1.390(4)
C13 C14 1.463(5)
C14 C15 1.388(5)
C14 C19 1.390(4)
C15 C16 1.371(5)
C15 H15 0.9300
C16 C17 1.410(5)
C16 H16 0.9300
C17 C18 1.419(4)
C17 C20 1.445(5)
C18 C19 1.401(5)
C18 C24 1.557(4)
C19 H19 0.9300
C20 C21 1.330(5)
C20 H20 0.9300
C21 C22 1.454(4)
C21 H21 0.9300
C22 C40 1.396(5)
C22 C23 1.411(4)
C23 C37 1.399(4)
C23 C24 1.555(5)
C24 C25 1.536(4)
C24 C36 1.553(4)
C25 C26 1.389(5)
C25 C30 1.394(5)
C26 C27 1.390(5)
C26 H26 0.9300
C27 C28 1.367(6)
C27 H27 0.9300
C28 C29 1.365(6)
C28 H28 0.9300
C29 C30 1.391(5)
C29 H29 0.9300
C30 C31 1.460(5)
C31 C36 1.399(5)
C31 C32 1.399(6)
C32 C33 1.374(7)
C32 H32 0.9300
C33 C34 1.372(7)
C33 H33 0.9300
C34 C35 1.405(6)
C34 H34 0.9300
C35 C36 1.382(5)
C35 H35 0.9300
C37 C38 1.396(5)
C37 H37 0.9300
C38 C39 1.384(5)
C38 N3 1.421(4)
C39 C40 1.371(5)
C39 H39 0.9300
C40 H40 0.9300
C41 C42 1.376(5)
C41 C46 1.380(5)
C41 N3 1.425(5)
C42 C43 1.380(5)
C42 H42 0.9300
C43 C44 1.367(5)
C43 H43 0.9300
C44 C45 1.365(6)
C44 H44 0.9300
C45 C46 1.387(6)
C45 H45 0.9300
C46 H46 0.9300
C47 C48 1.375(5)
C47 C52 1.381(5)
C47 N3 1.423(5)
C48 C49 1.386(5)
C48 H48 0.9300
C49 C50 1.370(6)
C49 H49 0.9300
C50 C51 1.381(6)
C50 H50 0.9300
C51 C52 1.372(6)
C51 H51 0.9300
C52 H52 0.9300
